data_2209405
loop_
_publ_author_name
'Mar\'ia Jes\'us Di\'anez'
'Mar\'ia Dolores Estrada'
'Sime\'on P\'erez-Garrido'

_publ_section_title
(1<i>E</i>,3<i>E</i>)-4-(Tetra-<i>O</i>-acetyl-<small>D</small>-<i>arabino</i>-tetritol-1-yl)-1-(4-tolyl)-1,2-diaza-1,3-butadiene
_journal_coeditor_code BT2095
_journal_issue 7
_journal_name_full 'Acta Crystallographica Section E'
_journal_page_first o2811
_journal_page_last o2812
_journal_paper_doi 10.1107/S1600536806021428
_journal_volume 62
_journal_year 2006
_chemical_formula_iupac 'C21 H26 N2 O8'
_chemical_formula_moiety 'C21 H26 N2 O8'
_chemical_formula_sum 'C21 H26 N2 O8'
_chemical_formula_weight 434.44
_chemical_melting_point .515E-305
_chemical_name_systematic
;
(1E,3E)-4-(Tetra-O-acetyl-D-arabino-tetritol-1-yl)-1-(4-tolyl)-1,2-diaza-
1,3-butadiene
;
_space_group_IT_number 19
_symmetry_cell_setting orthorhombic
_symmetry_space_group_name_Hall 'P 2ac 2ab'
_symmetry_space_group_name_H-M 'P 21 21 21'
_atom_sites_solution_hydrogens geom
_atom_sites_solution_primary direct
_atom_sites_solution_secondary difmap
_cell_angle_alpha 90
_cell_angle_beta 90
_cell_angle_gamma 90
_cell_formula_units_Z 4
_cell_length_a 14.0650(10)
_cell_length_b 30.189(2)
_cell_length_c 5.6414(3)
_cell_measurement_reflns_used 25
_cell_measurement_temperature 293(2)
_cell_measurement_theta_max 15
_cell_measurement_theta_min 7
_cell_volume 2395.4(3)
_computing_cell_refinement CAD-4-EXPRESS
_computing_data_collection 'CAD-4-EXPRESS (Enraf--Nonius, 1994)'
_computing_data_reduction 'XCAD4 (Harms & Wocadlo, 1995)'
_computing_molecular_graphics 'ORTEPII (Johnson, 1976)'
_computing_publication_material 'SHELXL97 and PARST (Nardelli, 1995)'
_computing_structure_refinement 'SHELXL97 (Sheldrick, 1997)'
_computing_structure_solution 'SIR2002 (Burla <i>et al.</i>,  2003)'
_diffrn_ambient_temperature 293(2)
_diffrn_measured_fraction_theta_full 0.999
_diffrn_measured_fraction_theta_max 0.999
_diffrn_measurement_device '\k-geometry diffractometer'
_diffrn_measurement_device_type 'Enraf--Nonius CAD-4'
_diffrn_measurement_method 'Non-profiled \w/2\q'
_diffrn_radiation_type MoK\a
_diffrn_radiation_wavelength 0.71069
_diffrn_reflns_av_R_equivalents 0.0273
_diffrn_reflns_av_sigmaI/netI 0.0867
_diffrn_reflns_limit_h_max 16
_diffrn_reflns_limit_h_min -16
_diffrn_reflns_limit_k_max 35
_diffrn_reflns_limit_k_min -35
_diffrn_reflns_limit_l_max 6
_diffrn_reflns_limit_l_min -6
_diffrn_reflns_number 5210
_diffrn_reflns_theta_full 25
_diffrn_reflns_theta_max 25
_diffrn_reflns_theta_min 2.49
_diffrn_standards_decay_% 6
_diffrn_standards_interval_time 60
_diffrn_standards_number 3
_exptl_absorpt_coefficient_mu 0.093
_exptl_absorpt_correction_type none
_exptl_crystal_colour 'light brown'
_exptl_crystal_density_diffrn 1.205
_exptl_crystal_density_method 'not measured'
_exptl_crystal_description prism
_exptl_crystal_F_000 920
_exptl_crystal_size_max 0.32
_exptl_crystal_size_mid 0.28
_exptl_crystal_size_min 0.16
_refine_diff_density_max 0.223
_refine_diff_density_min -0.169
_refine_ls_extinction_method none
_refine_ls_goodness_of_fit_ref 0.969
_refine_ls_matrix_type full
_refine_ls_number_parameters 280
_refine_ls_number_reflns 2458
_refine_ls_number_restraints 0
_refine_ls_restrained_S_all 0.969
_refine_ls_R_factor_gt 0.0459
_refine_ls_shift/su_max 0.009
_refine_ls_shift/su_mean 0.001
_refine_ls_structure_factor_coef Fsqd
_refine_ls_weighting_details 'calc w = 1/[\s^2^(Fo^2^)+(0.0855P)^2^+0.3134P] where P=(Fo^2^+2Fc^2^)/3'
_refine_ls_weighting_scheme calc
_refine_ls_wR_factor_ref 0.1662
_reflns_number_gt 1196
_reflns_number_total 2458
_reflns_threshold_expression I>2\s(I)
_cod_data_source_file bt2095.cif
_cod_data_source_block I
_cod_depositor_comments
;
The following automatic conversions were performed:
'_symmetry_cell_setting' value 'Orthorhombic' changed to 'orthorhombic'
according to '/home/saulius/struct/CIF-dictionaries/cif_core.dic'
dictionary named 'cif_core.dic' version 2.4.1 from 2010-06-29.

Automatic conversion script
Id: cif_fix_enum 1527 2010-12-29 10:47:43Z saulius 

The following automatic conversions were performed:

'_symmetry_cell_setting' value 'Orthorhombic' changed to
'orthorhombic' according to
/home/saulius/struct/CIF-dictionaries/cif_core.dic dictionary named
'cif_core.dic' version 2.4.1 from 2010-06-29.

Automatic conversion script
Id: cif_fix_values 1715 2011-07-08 13:25:40Z adriana 
;
_cod_database_code 2209405
_cod_database_fobs_code 2209405

loop_
_symmetry_equiv_pos_as_xyz
'x, y, z'
'-x+1/2, -y, z+1/2'
'x+1/2, -y+1/2, -z'
'-x, y+1/2, -z+1/2'

loop_
_atom_site_type_symbol
_atom_site_label
_atom_site_fract_x
_atom_site_fract_y
_atom_site_fract_z
_atom_site_U_iso_or_equiv
_atom_site_adp_type
_atom_site_calc_flag
_atom_site_occupancy
O O421 0.4565(2) 0.18881(12) 1.2053(6) 0.0568(10) Uani d 1
O O411 0.3735(2) 0.10437(11) 1.1299(6) 0.0564(9) Uani d 1
O O431 0.2309(2) 0.17852(12) 0.9050(7) 0.0613(11) Uani d 1
N N2 0.6271(3) 0.09534(14) 0.6224(9) 0.0600(12) Uani d 1
N N1 0.6425(3) 0.08373(15) 0.4124(9) 0.0657(13) Uani d 1
C C42 0.3930(4) 0.17930(17) 1.0081(10) 0.0536(14) Uani d 1
H H42 0.4080 0.1989 0.8748 0.064 Uiso calc 1
C C43 0.2935(3) 0.18960(17) 1.0996(10) 0.0569(14) Uani d 1
H H43 0.2793 0.1704 1.2352 0.068 Uiso calc 1
C C41 0.4044(3) 0.13208(17) 0.9329(9) 0.0516(13) Uani d 1
H H41 0.3634 0.1264 0.7957 0.062 Uiso calc 1
O O441 0.3062(3) 0.26538(14) 0.9775(8) 0.0796(12) Uani d 1
C C421 0.5299(4) 0.2166(2) 1.1644(12) 0.0676(17) Uani d 1
C C4 0.5040(4) 0.11908(18) 0.8732(11) 0.0598(14) Uani d 1
H H4 0.5488 0.1190 0.9945 0.072 Uiso calc 1
C C11 0.7382(4) 0.06972(18) 0.3729(11) 0.0605(15) Uani d 1
O O422 0.5428(3) 0.23474(17) 0.9783(10) 0.0986(16) Uani d 1
C C3 0.5321(4) 0.10777(18) 0.6588(10) 0.0602(15) Uani d 1
H H3 0.4894 0.1080 0.5329 0.072 Uiso calc 1
C C44 0.2777(4) 0.2371(2) 1.1686(12) 0.0754(18) Uani d 1
H H44A 0.2110 0.2418 1.2043 0.090 Uiso calc 1
H H44B 0.3144 0.2440 1.3093 0.090 Uiso calc 1
O O412 0.2920(4) 0.06160(15) 0.8819(10) 0.1071(18) Uani d 1
C C15 0.8454(5) 0.0333(2) 0.1114(14) 0.084(2) Uani d 1
H H15 0.8561 0.0183 -0.0302 0.100 Uiso calc 1
C C16 0.7557(4) 0.0486(2) 0.1611(13) 0.0756(18) Uani d 1
H H16 0.7069 0.0447 0.0520 0.091 Uiso calc 1
C C431 0.1524(5) 0.1539(2) 0.9560(15) 0.082(2) Uani d 1
C C12 0.8118(4) 0.07690(19) 0.5292(11) 0.0701(17) Uani d 1
H H12 0.8014 0.0919 0.6710 0.084 Uiso calc 1
C C14 0.9188(5) 0.0394(2) 0.2633(17) 0.084(2) Uani d 1
O O432 0.1338(4) 0.1434(2) 1.1524(11) 0.130(2) Uani d 1
C C411 0.3189(4) 0.06925(19) 1.0781(12) 0.0665(16) Uani d 1
C C13 0.9007(4) 0.0617(2) 0.4726(15) 0.086(2) Uani d 1
H H13 0.9504 0.0664 0.5782 0.104 Uiso calc 1
C C422 0.5897(4) 0.2220(3) 1.3796(13) 0.100(2) Uani d 1
H H42A 0.6299 0.1965 1.3980 0.150 Uiso calc 1
H H42B 0.5495 0.2249 1.5163 0.150 Uiso calc 1
H H42C 0.6283 0.2481 1.3636 0.150 Uiso calc 1
C C412 0.2950(5) 0.0436(2) 1.2943(14) 0.094(2) Uani d 1
H H41A 0.2405 0.0565 1.3700 0.141 Uiso calc 1
H H41B 0.3480 0.0441 1.4015 0.141 Uiso calc 1
H H41C 0.2809 0.0135 1.2514 0.141 Uiso calc 1
C C432 0.0982(5) 0.1432(3) 0.7367(15) 0.110(3) Uani d 1
H H43A 0.0820 0.1123 0.7366 0.165 Uiso calc 1
H H43B 0.1365 0.1498 0.6004 0.165 Uiso calc 1
H H43C 0.0411 0.1606 0.7317 0.165 Uiso calc 1
C C17 1.0186(5) 0.0230(3) 0.2064(19) 0.124(3) Uani d 1
H H17A 1.0331 -0.0022 0.3033 0.185 Uiso calc 1
H H17B 1.0637 0.0462 0.2377 0.185 Uiso calc 1
H H17C 1.0220 0.0148 0.0422 0.185 Uiso calc 1
C C441 0.3483(7) 0.3025(3) 1.0243(17) 0.109(3) Uani d 1
O O442 0.3632(8) 0.3137(3) 1.2213(14) 0.211(4) Uani d 1
C C442 0.3767(7) 0.3279(3) 0.8163(19) 0.127(3) Uani d 1
H H44C 0.3845 0.3584 0.8594 0.191 Uiso calc 1
H H44D 0.3285 0.3255 0.6964 0.191 Uiso calc 1
H H44E 0.4357 0.3165 0.7561 0.191 Uiso calc 1

loop_
_atom_site_aniso_label
_atom_site_aniso_U_11
_atom_site_aniso_U_22
_atom_site_aniso_U_33
_atom_site_aniso_U_12
_atom_site_aniso_U_13
_atom_site_aniso_U_23
O421 0.0535(19) 0.074(2) 0.043(2) -0.0112(19) -0.0024(18) -0.002(2)
O411 0.061(2) 0.061(2) 0.046(2) -0.0086(18) -0.001(2) 0.004(2)
O431 0.0529(19) 0.077(2) 0.054(3) 0.0004(19) -0.003(2) -0.001(2)
N2 0.059(3) 0.074(3) 0.047(3) 0.004(2) 0.004(2) -0.005(3)
N1 0.061(3) 0.084(3) 0.053(3) 0.007(2) 0.004(3) -0.002(3)
C42 0.049(3) 0.066(4) 0.045(3) -0.004(3) 0.003(3) -0.005(3)
C43 0.054(3) 0.071(4) 0.046(3) 0.003(3) 0.000(3) -0.004(3)
C41 0.054(3) 0.059(3) 0.042(3) 0.001(2) -0.005(3) -0.004(3)
O441 0.096(3) 0.068(3) 0.074(3) 0.000(2) -0.016(3) -0.004(3)
C421 0.068(4) 0.078(4) 0.057(4) -0.017(3) 0.000(3) 0.008(4)
C4 0.050(3) 0.078(4) 0.052(3) 0.004(3) -0.010(3) -0.003(3)
C11 0.059(3) 0.064(3) 0.059(4) 0.001(3) 0.007(3) 0.004(3)
O422 0.086(3) 0.133(4) 0.077(3) -0.052(3) -0.009(3) 0.024(3)
C3 0.053(3) 0.076(4) 0.052(4) 0.003(3) -0.004(3) -0.004(3)
C44 0.072(4) 0.096(5) 0.057(4) 0.009(3) -0.004(4) -0.013(4)
O412 0.154(5) 0.095(3) 0.072(3) -0.057(3) -0.016(4) -0.009(3)
C15 0.079(4) 0.086(4) 0.086(5) 0.007(3) 0.017(5) -0.022(4)
C16 0.068(4) 0.097(5) 0.062(4) 0.005(3) 0.003(3) -0.017(4)
C431 0.061(4) 0.100(5) 0.085(6) -0.012(4) 0.002(4) -0.018(5)
C12 0.064(3) 0.082(4) 0.064(4) -0.001(3) 0.002(4) -0.013(3)
C14 0.065(4) 0.072(4) 0.116(7) 0.010(3) 0.011(5) -0.001(4)
O432 0.092(4) 0.217(6) 0.082(4) -0.067(4) 0.007(3) 0.013(4)
C411 0.075(4) 0.061(4) 0.064(4) -0.011(3) -0.003(4) 0.000(4)
C13 0.061(4) 0.097(5) 0.101(6) 0.000(3) -0.008(4) -0.010(5)
C422 0.083(4) 0.150(7) 0.067(5) -0.050(4) -0.013(4) -0.003(5)
C412 0.114(5) 0.085(5) 0.083(5) -0.028(4) -0.003(5) 0.024(4)
C432 0.084(5) 0.141(7) 0.104(6) -0.020(5) -0.032(5) -0.021(6)
C17 0.073(4) 0.127(6) 0.170(9) 0.027(4) 0.028(6) -0.010(7)
C441 0.161(8) 0.084(5) 0.081(6) -0.018(5) -0.020(6) -0.016(5)
O442 0.359(11) 0.159(6) 0.115(5) -0.128(7) -0.009(7) -0.036(5)
C442 0.147(7) 0.104(6) 0.131(8) -0.016(5) -0.037(7) 0.032(6)

loop_
_atom_type_symbol
_atom_type_description
_atom_type_scat_dispersion_real
_atom_type_scat_dispersion_imag
_atom_type_scat_source
C C 0.0033 0.0016 'International Tables Vol C Tables 4.2.6.8 and 6.1.1.4'
H H 0 0 'International Tables Vol C Tables 4.2.6.8 and 6.1.1.4'
N N 0.0061 0.0033 'International Tables Vol C Tables 4.2.6.8 and 6.1.1.4'
O O 0.0106 0.006 'International Tables Vol C Tables 4.2.6.8 and 6.1.1.4'

loop_
_geom_angle_atom_site_label_1
_geom_angle_atom_site_label_2
_geom_angle_atom_site_label_3
_geom_angle
_geom_angle_publ_flag
C421 O421 C42 117.4(4) ?
C411 O411 C41 117.3(4) ?
C431 O431 C43 117.4(5) ?
N1 N2 C3 112.2(5) yes
N2 N1 C11 113.1(5) yes
O421 C42 C41 109.8(4) ?
O421 C42 C43 105.3(4) ?
C41 C42 C43 112.9(4) ?
O421 C42 H42 109.6 ?
C41 C42 H42 109.6 ?
C43 C42 H42 109.6 ?
O431 C43 C44 109.1(4) ?
O431 C43 C42 104.8(4) ?
C44 C43 C42 114.7(5) ?
O431 C43 H43 109.4 ?
C44 C43 H43 109.4 ?
C42 C43 H43 109.4 ?
O411 C41 C42 107.4(4) ?
O411 C41 C4 107.5(4) ?
C42 C41 C4 114.5(4) ?
O411 C41 H41 109.1 ?
C42 C41 H41 109.1 ?
C4 C41 H41 109.1 ?
C441 O441 C44 119.4(6) ?
O422 C421 O421 123.4(6) ?
O422 C421 C422 125.5(6) ?
O421 C421 C422 111.2(6) ?
C3 C4 C41 123.8(5) yes
C3 C4 H4 118.1 ?
C41 C4 H4 118.1 ?
C16 C11 C12 119.6(5) ?
C16 C11 N1 116.2(6) ?
C12 C11 N1 124.2(5) ?
C4 C3 N2 119.3(5) yes
C4 C3 H3 120.3 ?
N2 C3 H3 120.3 ?
O441 C44 C43 109.5(5) ?
O441 C44 H44A 109.8 ?
C43 C44 H44A 109.8 ?
O441 C44 H44B 109.8 ?
C43 C44 H44B 109.8 ?
H44A C44 H44B 108.2 ?
C14 C15 C16 121.7(7) ?
C14 C15 H15 119.1 ?
C16 C15 H15 119.1 ?
C15 C16 C11 119.9(7) ?
C15 C16 H16 120.1 ?
C11 C16 H16 120.1 ?
O432 C431 O431 121.6(7) ?
O432 C431 C432 127.4(7) ?
O431 C431 C432 111.0(7) ?
C13 C12 C11 119.0(6) ?
C13 C12 H12 120.5 ?
C11 C12 H12 120.5 ?
C15 C14 C13 117.8(6) ?
C15 C14 C17 121.7(8) ?
C13 C14 C17 120.5(8) ?
O412 C411 O411 122.5(6) ?
O412 C411 C412 126.2(6) ?
O411 C411 C412 111.3(6) ?
C12 C13 C14 122.1(7) ?
C12 C13 H13 119.0 ?
C14 C13 H13 119.0 ?
C421 C422 H42A 109.5 ?
C421 C422 H42B 109.5 ?
H42A C422 H42B 109.5 ?
C421 C422 H42C 109.5 ?
H42A C422 H42C 109.5 ?
H42B C422 H42C 109.5 ?
C411 C412 H41A 109.5 ?
C411 C412 H41B 109.5 ?
H41A C412 H41B 109.5 ?
C411 C412 H41C 109.5 ?
H41A C412 H41C 109.5 ?
H41B C412 H41C 109.5 ?
C431 C432 H43A 109.5 ?
C431 C432 H43B 109.5 ?
H43A C432 H43B 109.5 ?
C431 C432 H43C 109.5 ?
H43A C432 H43C 109.5 ?
H43B C432 H43C 109.5 ?
C14 C17 H17A 109.5 ?
C14 C17 H17B 109.5 ?
H17A C17 H17B 109.5 ?
C14 C17 H17C 109.5 ?
H17A C17 H17C 109.5 ?
H17B C17 H17C 109.5 ?
O442 C441 O441 121.4(9) ?
O442 C441 C442 123.9(9) ?
O441 C441 C442 114.6(8) ?
C441 C442 H44C 109.5 ?
C441 C442 H44D 109.5 ?
H44C C442 H44D 109.5 ?
C441 C442 H44E 109.5 ?
H44C C442 H44E 109.5 ?
H44D C442 H44E 109.5 ?

loop_
_geom_bond_atom_site_label_1
_geom_bond_atom_site_label_2
_geom_bond_distance
_geom_bond_publ_flag
O421 C421 1.350(7) ?
O421 C42 1.456(6) ?
O411 C411 1.342(6) ?
O411 C41 1.457(6) ?
O431 C431 1.361(8) ?
O431 C43 1.447(6) ?
N2 N1 1.254(6) yes
N2 C3 1.404(7) yes
N1 C11 1.427(7) yes
C42 C41 1.496(7) ?
C42 C43 1.524(7) ?
C42 H42 0.9800 ?
C43 C44 1.501(8) ?
C43 H43 0.9800 ?
C41 C4 1.493(7) yes
C41 H41 0.9800 ?
O441 C441 1.293(9) ?
O441 C44 1.433(8) ?
C421 O422 1.198(7) ?
C421 C422 1.486(9) ?
C4 C3 1.318(8) yes
C4 H4 0.9300 ?
C11 C16 1.377(9) ?
C11 C12 1.378(8) ?
C3 H3 0.9300 ?
C44 H44A 0.9700 ?
C44 H44B 0.9700 ?
O412 C411 1.192(7) ?
C15 C14 1.354(9) ?
C15 C16 1.373(8) ?
C15 H15 0.9300 ?
C16 H16 0.9300 ?
C431 O432 1.182(9) ?
C431 C432 1.488(10) ?
C12 C13 1.370(9) ?
C12 H12 0.9300 ?
C14 C13 1.382(10) ?
C14 C17 1.522(9) ?
C411 C412 1.484(9) ?
C13 H13 0.9300 ?
C422 H42A 0.9600 ?
C422 H42B 0.9600 ?
C422 H42C 0.9600 ?
C412 H41A 0.9600 ?
C412 H41B 0.9600 ?
C412 H41C 0.9600 ?
C432 H43A 0.9600 ?
C432 H43B 0.9600 ?
C432 H43C 0.9600 ?
C17 H17A 0.9600 ?
C17 H17B 0.9600 ?
C17 H17C 0.9600 ?
C441 O442 1.180(10) ?
C441 C442 1.458(12) ?
C442 H44C 0.9600 ?
C442 H44D 0.9600 ?
C442 H44E 0.9600 ?

loop_
_cod_related_entry_id
_cod_related_entry_database
_cod_related_entry_code
1 ChemSpider 10253565
